data_2002069
loop_
_publ_author_name
'Barlow, M. G.'
'Pritchard, R. G.'
'Sibous, L.'
'Tipping, A. E.'

_publ_section_title
;(4<i>E</i>,8<i>Z</i>,12<i>E</i>)-13,16-Dichloro-14-azabicyclo[10.4.0]hexadeca-4,8,12-trien-15-one:
 a thermal cycloaddition product
;
_journal_issue 1
_journal_name_full 'Acta Crystallographica Section C'
_journal_page_first 103
_journal_page_last 104
_journal_paper_doi 10.1107/S0108270192005110
_journal_volume 49
_journal_year 1993
_chemical_formula_sum 'C15 H19 Cl2 N O'
_chemical_formula_weight 300.23
_symmetry_cell_setting monoclinic
_symmetry_space_group_name_Hall '-P 2ybc'
_symmetry_space_group_name_H-M 'P 1 21/c 1'
_cell_angle_alpha 90
_cell_angle_beta 114.11(4)
_cell_angle_gamma 90
_cell_formula_units_Z 4
_cell_length_a 13.978(8)
_cell_length_b 7.467(9)
_cell_length_c 16.452(9)
_cell_volume 1567(2)
_diffrn_radiation_type Mo
_diffrn_radiation_wavelength 0.71069
_exptl_absorpt_coefficient_mu 0.41
_exptl_crystal_density_diffrn 1.272
_exptl_crystal_F_000 632
_cod_data_source_file al0475.cif
_cod_data_source_block al0475_structure_1_of_1
_cod_original_formula_sum 'C15 H19 Cl2 N1 O1'
_cod_database_code 2002069

loop_
_atom_site_label
_atom_site_fract_x
_atom_site_fract_y
_atom_site_fract_z
Cl(13) .74590(10) 1.1574(2) .46410(10)
Cl(16) .75960(10) .5970(2) .59389(9)
C(1) .6702(4) .6314(6) .4129(3)
C(2) .5679(4) .5988(8) .3278(4)
C(3) .5817(5) .5864(9) .2419(4)
C(4) .6577(5) .4439(8) .2428(4)
C(5) .7376(5) .4655(9) .2220(4)
C(6) .8214(6) .3275(10) .2352(5)
C(7) .9188(5) .3613(9) .3214(5)
C(8) .9690(5) .5375(10) .3253(5)
C(9) .9635(4) .6803(10) .3694(4)
C(10) .9028(5) .7006(10) .4246(4)
C(11) .8054(4) .8211(7) .3782(4)
C(12) .7237(3) .8092(5) .4151(3)
C(13) .6940(3) .9438(5) .4506(3)
N(14) .6162(3) .9301(5) .4836(3)
C(15) .5824(4) .7728(6) .5016(3)
C(16) .6429(4) .6137(6) .4921(3)
O(15) .5087(3) .7604(4) .5234(2)
H(2A) .541(4) .466(7) .336(3)
H(2B) .524(3) .690(5) .325(2)
H(3A) .517(4) .572(6) .197(3)
H(3B) .608(4) .715(7) .229(3)
H(4) .647(4) .331(6) .265(3)
H(5) .751(4) .590(7) .204(4)
H(6A) .788(5) .206(9) .237(4)
H(6B) .846(4) .344(7) .188(4)
H(7A) .894(4) .359(7) .373(3)
H(7B) .967(5) .266(8) .317(4)
H(8) 1.003(4) .549(7) .281(3)
H(9) .996(4) .797(8) .361(4)
H(10A) .878(4) .571(6) .436(3)
H(10B) .930(4) .743(7) .473(3)
H(11) .711(3) .537(4) .413(2)
H(11A) .775(4) .781(7) .316(4)
H(11B) .832(4) .946(7) .384(3)
H(14) .585(3) 1.019(5) .491(2)
H(16) .605(3) .512(5) .493(2)

loop_
_geom_bond_atom_site_label_1
_geom_bond_atom_site_label_2
_geom_bond_distance
Cl(13) C(13) 1.729(5)
Cl(16) C(16) 1.803(5)
C(1) C(2) 1.558(7)
C(1) C(12) 1.517(6)
C(1) C(16) 1.505(6)
C(2) C(3) 1.506(8)
C(3) C(4) 1.500(8)
C(4) C(5) 1.305(8)
C(5) C(6) 1.509(8)
C(6) C(7) 1.533(9)
C(7) C(8) 1.480(9)
C(8) C(9) 1.310(8)
C(9) C(10) 1.483(8)
C(10) C(11) 1.548(7)
C(11) C(12) 1.498(6)
C(12) C(13) 1.311(6)
C(13) N(14) 1.404(5)
N(14) C(15) 1.344(5)
C(15) C(16) 1.503(6)
C(15) O(15) 1.224(5)
C(1) H(11) 0.91(3)
C(2) H(2A) 1.09(5)
C(2) H(2B) 0.91(4)
C(3) H(3A) 0.91(5)
C(3) H(3B) 1.08(5)
C(4) H(4) 0.95(4)
C(5) H(5) 1.02(5)
C(6) H(6A) 1.02(6)
C(6) H(6B) 0.98(5)
C(7) H(7A) 1.03(5)
C(7) H(7B) 1.00(6)
C(8) H(8) 1.02(5)
C(9) H(9) 1.02(6)
C(10) H(10A) 1.07(4)
C(10) H(10B) 0.79(4)
C(11) H(11A) 0.99(5)
C(11) H(11B) 1.00(5)
N(14) H(14) 0.82(4)
C(16) H(16) 0.93(4)
